data_4024398
loop_
_publ_author_name
'Irina Denissova'
'Luca Maretti'
'Brian C. Wilkes'
'J.C. Scaiano'
'Yvan Guindon'

_publ_contact_author_address
;
      IRCM
      110 ouest, Avenue des Pins     
      Montr\'eal, Qu\'ebec
      Canada H2W 1R7

;
_publ_contact_author_email guindoy@ircm.qc.ca
_publ_contact_author_fax '+1 514 987 5789'
_publ_contact_author_name 'Dr. Yvan Guindon'
_publ_contact_author_phone '+1 514 987 5788'
_publ_section_title
;
Raising the Ceiling of Diastereoselectivity in Hydrogen Transfer on Acyclic
Radicals
;
_journal_name_full 'Journal of Organic Chemistry'
_journal_page_first 2438
_journal_page_last 2446
_journal_paper_doi 10.1021/jo802634w
_journal_volume 74
_journal_year 2009
_chemical_compound_source 'Synthesized by the authors. See text'
_chemical_formula_moiety 'C15 H21 Br O3'
_chemical_formula_sum 'C15 H21 Br O3'
_chemical_formula_weight 329.23
_chemical_name_systematic
; 
 ? 
;
_space_group_IT_number 14
_symmetry_cell_setting monoclinic
_symmetry_space_group_name_Hall '-P 2ybc'
_symmetry_space_group_name_H-M 'P 1 21/c 1'
_atom_sites_solution_hydrogens geom
_atom_sites_solution_primary direct
_atom_sites_solution_secondary difmap
_audit_creation_method SHELXL-97
_cell_angle_alpha 90.00
_cell_angle_beta 98.553(2)
_cell_angle_gamma 90.00
_cell_formula_units_Z 4
_cell_length_a 16.6579(7)
_cell_length_b 6.1850(3)
_cell_length_c 15.0265(6)
_cell_measurement_reflns_used 7204
_cell_measurement_temperature 150(2)
_cell_measurement_theta_max 72.2
_cell_measurement_theta_min 2.6
_cell_volume 1530.95(12)
_computing_cell_refinement 'APEX2(Bruker, 2006)'
_computing_data_collection 'APEX2(Bruker, 2006)'
_computing_data_reduction 'SAINT (Bruker, 2006)'
_computing_molecular_graphics 'SHELXTL (Bruker, 1997)'
_computing_publication_material 'UdMX (local program)'
_computing_structure_refinement 'SHELXL97 (Sheldrick, 1997)'
_computing_structure_solution 'SHELXS97 (Sheldrick, 1997)'
_diffrn_ambient_temperature 150(2)
_diffrn_detector_area_resol_mean 5.5
_diffrn_measured_fraction_theta_full 0.994
_diffrn_measured_fraction_theta_max 0.994
_diffrn_measurement_device_type 'Bruker Smart 6000'
_diffrn_measurement_method \w
_diffrn_radiation_monochromator 'Montel 200 optics'
_diffrn_radiation_source 'Rotating Anode'
_diffrn_radiation_type CuK\a
_diffrn_radiation_wavelength 1.54178
_diffrn_reflns_av_R_equivalents 0.046
_diffrn_reflns_av_sigmaI/netI 0.0365
_diffrn_reflns_limit_h_max 20
_diffrn_reflns_limit_h_min -20
_diffrn_reflns_limit_k_max 7
_diffrn_reflns_limit_k_min -7
_diffrn_reflns_limit_l_max 18
_diffrn_reflns_limit_l_min -18
_diffrn_reflns_number 19418
_diffrn_reflns_theta_full 72.52
_diffrn_reflns_theta_max 72.52
_diffrn_reflns_theta_min 2.68
_diffrn_standards_decay_% 0.00
_diffrn_standards_number 5
_exptl_absorpt_coefficient_mu 3.677
_exptl_absorpt_correction_T_max 1.0000
_exptl_absorpt_correction_T_min 0.8000
_exptl_absorpt_correction_type multi-scan
_exptl_absorpt_process_details 'Sadabs (Sheldrick,2004)'
_exptl_crystal_colour Colorless
_exptl_crystal_density_diffrn 1.428
_exptl_crystal_density_method 'not measured'
_exptl_crystal_description platelet
_exptl_crystal_F_000 680
_exptl_crystal_size_max 0.10
_exptl_crystal_size_mid 0.08
_exptl_crystal_size_min 0.03
_refine_diff_density_max 0.347
_refine_diff_density_min -0.417
_refine_diff_density_rms 0.069
_refine_ls_extinction_method none
_refine_ls_goodness_of_fit_ref 1.042
_refine_ls_hydrogen_treatment constr
_refine_ls_matrix_type full
_refine_ls_number_parameters 176
_refine_ls_number_reflns 3027
_refine_ls_number_restraints 0
_refine_ls_restrained_S_all 1.042
_refine_ls_R_factor_all 0.0319
_refine_ls_R_factor_gt 0.0276
_refine_ls_shift/su_max 0.001
_refine_ls_shift/su_mean 0.000
_refine_ls_structure_factor_coef Fsqd
_refine_ls_weighting_details 'calc w=1/[\s^2^(Fo^2^)+(0.0382P)^2^+0.3289P] where P=(Fo^2^+2Fc^2^)/3'
_refine_ls_weighting_scheme calc
_refine_ls_wR_factor_gt 0.0717
_refine_ls_wR_factor_ref 0.0737
_reflns_number_gt 2677
_reflns_number_total 3027
_reflns_threshold_expression I>2\s(I)
_cod_data_source_file jo802634w_si_002.cif
_cod_data_source_block guin48
_cod_depositor_comments
;
The following automatic conversions were performed:
'_symmetry_cell_setting' value 'Monoclinic' changed to 'monoclinic'
according to '/home/saulius/struct/CIF-dictionaries/cif_core.dic'
dictionary named 'cif_core.dic' version 2.4.1 from
2010-06-29.

'_geom_bond_publ_flag' value 'Y' changed to 'y' according to
'/home/saulius/struct/CIF-dictionaries/cif_core.dic' dictionary named
'cif_core.dic' version 2.4.1 from 2010-06-29 (19
times).

'_geom_angle_publ_flag' value 'Y' changed to 'y' according to
'/home/saulius/struct/CIF-dictionaries/cif_core.dic' dictionary named
'cif_core.dic' version 2.4.1 from 2010-06-29 (26
times).

'_geom_torsion_publ_flag' value 'Y' changed to 'y' according to
'/home/saulius/struct/CIF-dictionaries/cif_core.dic' dictionary named
'cif_core.dic' version 2.4.1 from 2010-06-29 (31 time).

Automatic conversion script
Id: cif_fix_enum 1527 2010-12-29 10:47:43Z saulius 
;
_cod_original_sg_symbol_H-M P21/c
_cod_database_code 4024398

loop_
_symmetry_equiv_pos_as_xyz
'x, y, z'
'-x, y+1/2, -z+1/2'
'-x, -y, -z'
'x, -y-1/2, z-1/2'

loop_
_atom_site_label
_atom_site_type_symbol
_atom_site_fract_x
_atom_site_fract_y
_atom_site_fract_z
_atom_site_U_iso_or_equiv
_atom_site_adp_type
_atom_site_occupancy
_atom_site_symmetry_multiplicity
_atom_site_calc_flag
_atom_site_refinement_flags
_atom_site_disorder_assembly
_atom_site_disorder_group
Br Br 0.382333(12) 0.04738(3) 0.407511(13) 0.02794(9) Uani 1 1 d . . .
O1 O 0.21402(8) -0.0182(2) 0.47603(9) 0.0301(3) Uani 1 1 d . . .
O2 O 0.16942(8) 0.2294(3) 0.37088(9) 0.0352(3) Uani 1 1 d . . .
O3 O 0.26059(8) 0.4060(2) 0.57366(8) 0.0247(3) Uani 1 1 d . . .
C1 C 0.13549(13) -0.1222(4) 0.46198(14) 0.0365(5) Uani 1 1 d . . .
H1A H 0.0947 -0.0239 0.4802 0.055 Uiso 1 1 calc R . .
H1B H 0.1376 -0.2546 0.4981 0.055 Uiso 1 1 calc R . .
H1C H 0.1209 -0.1586 0.3982 0.055 Uiso 1 1 calc R . .
C2 C 0.22187(11) 0.1567(3) 0.42642(12) 0.0253(4) Uani 1 1 d . . .
C3 C 0.30642(10) 0.2583(3) 0.44911(12) 0.0220(4) Uani 1 1 d . . .
C4 C 0.31213(13) 0.4674(3) 0.39802(14) 0.0276(4) Uani 1 1 d . . .
H4A H 0.2946 0.4423 0.3337 0.041 Uiso 1 1 calc R . .
H4B H 0.3684 0.5187 0.4075 0.041 Uiso 1 1 calc R . .
H4C H 0.2771 0.5765 0.4198 0.041 Uiso 1 1 calc R . .
C5 C 0.32722(10) 0.2793(3) 0.55257(12) 0.0224(4) Uani 1 1 d . . .
H5 H 0.3246 0.1328 0.5801 0.027 Uiso 1 1 calc R . .
C6 C 0.41115(11) 0.3812(4) 0.58706(13) 0.0288(4) Uani 1 1 d . . .
H6 H 0.4451 0.3681 0.5377 0.035 Uiso 1 1 calc R . .
C7 C 0.40611(14) 0.6211(4) 0.60980(15) 0.0396(5) Uani 1 1 d . . .
H7A H 0.3775 0.6383 0.6619 0.059 Uiso 1 1 calc R . .
H7B H 0.3765 0.6982 0.5581 0.059 Uiso 1 1 calc R . .
H7C H 0.4610 0.6806 0.6240 0.059 Uiso 1 1 calc R . .
C8 C 0.45417(12) 0.2553(4) 0.66827(14) 0.0352(5) Uani 1 1 d . . .
H8A H 0.5086 0.3152 0.6864 0.053 Uiso 1 1 calc R . .
H8B H 0.4585 0.1028 0.6520 0.053 Uiso 1 1 calc R . .
H8C H 0.4229 0.2675 0.7183 0.053 Uiso 1 1 calc R . .
C9 C 0.23298(12) 0.3488(4) 0.65625(12) 0.0301(4) Uani 1 1 d . . .
H9A H 0.2772 0.3674 0.7075 0.036 Uiso 1 1 calc R . .
H9B H 0.2150 0.1960 0.6545 0.036 Uiso 1 1 calc R . .
C10 C 0.16299(12) 0.4972(3) 0.66622(13) 0.0271(4) Uani 1 1 d . . .
C11 C 0.17576(12) 0.6899(4) 0.71256(13) 0.0311(5) Uani 1 1 d . . .
H11 H 0.2291 0.7265 0.7401 0.037 Uiso 1 1 calc R . .
C12 C 0.11257(13) 0.8309(4) 0.71978(13) 0.0334(5) Uani 1 1 d . . .
H12 H 0.1225 0.9626 0.7521 0.040 Uiso 1 1 calc R . .
C13 C 0.03440(12) 0.7783(4) 0.67925(13) 0.0324(5) Uani 1 1 d . . .
H13 H -0.0094 0.8737 0.6840 0.039 Uiso 1 1 calc R . .
C14 C 0.02074(13) 0.5867(4) 0.63202(14) 0.0330(5) Uani 1 1 d . . .
H14 H -0.0325 0.5512 0.6038 0.040 Uiso 1 1 calc R . .
C15 C 0.08469(13) 0.4456(3) 0.62563(14) 0.0302(5) Uani 1 1 d . . .
H15 H 0.0749 0.3136 0.5935 0.036 Uiso 1 1 calc R . .

loop_
_atom_site_aniso_label
_atom_site_aniso_U_11
_atom_site_aniso_U_22
_atom_site_aniso_U_33
_atom_site_aniso_U_23
_atom_site_aniso_U_13
_atom_site_aniso_U_12
Br 0.02771(14) 0.02882(14) 0.02897(13) -0.00088(8) 0.00977(9) 0.00311(7)
O1 0.0256(7) 0.0329(7) 0.0308(7) 0.0054(6) 0.0010(6) -0.0075(6)
O2 0.0276(7) 0.0429(9) 0.0326(8) 0.0070(7) -0.0040(6) -0.0012(6)
O3 0.0253(7) 0.0298(7) 0.0205(6) 0.0014(6) 0.0080(5) 0.0031(5)
C1 0.0309(11) 0.0431(13) 0.0355(11) 0.0011(10) 0.0050(9) -0.0139(10)
C2 0.0270(10) 0.0282(10) 0.0215(9) -0.0016(8) 0.0063(8) 0.0000(8)
C3 0.0195(9) 0.0245(9) 0.0225(9) -0.0006(8) 0.0050(7) 0.0036(7)
C4 0.0333(11) 0.0250(10) 0.0249(10) 0.0046(8) 0.0057(8) 0.0014(8)
C5 0.0216(9) 0.0241(9) 0.0219(9) 0.0007(8) 0.0048(7) 0.0012(7)
C6 0.0250(10) 0.0366(11) 0.0246(9) -0.0021(9) 0.0036(8) -0.0039(8)
C7 0.0421(13) 0.0346(12) 0.0397(12) -0.0040(10) -0.0017(10) -0.0104(10)
C8 0.0262(11) 0.0450(13) 0.0324(11) -0.0028(10) -0.0026(8) 0.0048(9)
C9 0.0329(11) 0.0364(11) 0.0232(9) 0.0056(9) 0.0108(8) 0.0043(9)
C10 0.0275(10) 0.0340(10) 0.0211(9) 0.0047(8) 0.0080(8) 0.0016(8)
C11 0.0268(10) 0.0427(13) 0.0238(9) -0.0034(9) 0.0040(8) -0.0023(9)
C12 0.0387(12) 0.0341(12) 0.0287(10) -0.0056(9) 0.0093(9) -0.0019(9)
C13 0.0284(11) 0.0416(12) 0.0292(10) 0.0042(9) 0.0108(8) 0.0072(9)
C14 0.0225(10) 0.0446(13) 0.0328(11) 0.0003(10) 0.0072(8) -0.0033(9)
C15 0.0311(11) 0.0312(11) 0.0292(10) -0.0017(9) 0.0080(8) -0.0059(8)

loop_
_atom_type_symbol
_atom_type_description
_atom_type_scat_dispersion_real
_atom_type_scat_dispersion_imag
_atom_type_scat_source
C C 0.0181 0.0091 'International Tables Vol C Tables 4.2.6.8 and 6.1.1.4'
H H 0.0000 0.0000 'International Tables Vol C Tables 4.2.6.8 and 6.1.1.4'
O O 0.0492 0.0322 'International Tables Vol C Tables 4.2.6.8 and 6.1.1.4'
Br Br -0.6763 1.2805 'International Tables Vol C Tables 4.2.6.8 and 6.1.1.4'

loop_
_geom_angle_atom_site_label_1
_geom_angle_atom_site_label_2
_geom_angle_atom_site_label_3
_geom_angle_site_symmetry_1
_geom_angle_site_symmetry_2
_geom_angle_site_symmetry_3
_geom_angle
_geom_angle_publ_flag
C2 O1 C1 . . . 116.24(15) y
C9 O3 C5 . . . 114.59(14) y
O1 C1 H1A . . . 109.5 ?
O1 C1 H1B . . . 109.5 ?
H1A C1 H1B . . . 109.5 ?
O1 C1 H1C . . . 109.5 ?
H1A C1 H1C . . . 109.5 ?
H1B C1 H1C . . . 109.5 ?
O2 C2 O1 . . . 124.82(18) y
O2 C2 C3 . . . 123.34(18) y
O1 C2 C3 . . . 111.84(15) y
C4 C3 C2 . . . 111.24(15) y
C4 C3 C5 . . . 114.58(16) y
C2 C3 C5 . . . 108.60(14) y
C4 C3 BR . . . 108.13(12) y
C2 C3 BR . . . 105.55(12) y
C5 C3 BR . . . 108.32(12) y
C3 C4 H4A . . . 109.5 ?
C3 C4 H4B . . . 109.5 ?
H4A C4 H4B . . . 109.5 ?
C3 C4 H4C . . . 109.5 ?
H4A C4 H4C . . . 109.5 ?
H4B C4 H4C . . . 109.5 ?
O3 C5 C3 . . . 101.73(13) y
O3 C5 C6 . . . 113.19(15) y
C3 C5 C6 . . . 115.22(15) y
O3 C5 H5 . . . 108.8 ?
C3 C5 H5 . . . 108.8 ?
C6 C5 H5 . . . 108.8 ?
C7 C6 C8 . . . 110.48(17) y
C7 C6 C5 . . . 113.11(16) y
C8 C6 C5 . . . 110.57(17) y
C7 C6 H6 . . . 107.5 ?
C8 C6 H6 . . . 107.5 ?
C5 C6 H6 . . . 107.5 ?
C6 C7 H7A . . . 109.5 ?
C6 C7 H7B . . . 109.5 ?
H7A C7 H7B . . . 109.5 ?
C6 C7 H7C . . . 109.5 ?
H7A C7 H7C . . . 109.5 ?
H7B C7 H7C . . . 109.5 ?
C6 C8 H8A . . . 109.5 ?
C6 C8 H8B . . . 109.5 ?
H8A C8 H8B . . . 109.5 ?
C6 C8 H8C . . . 109.5 ?
H8A C8 H8C . . . 109.5 ?
H8B C8 H8C . . . 109.5 ?
O3 C9 C10 . . . 106.76(15) y
O3 C9 H9A . . . 110.4 ?
C10 C9 H9A . . . 110.4 ?
O3 C9 H9B . . . 110.4 ?
C10 C9 H9B . . . 110.4 ?
H9A C9 H9B . . . 108.6 ?
C11 C10 C15 . . . 118.87(19) y
C11 C10 C9 . . . 120.79(18) y
C15 C10 C9 . . . 120.29(19) y
C10 C11 C12 . . . 121.45(19) y
C10 C11 H11 . . . 119.3 ?
C12 C11 H11 . . . 119.3 ?
C11 C12 C13 . . . 119.4(2) y
C11 C12 H12 . . . 120.3 ?
C13 C12 H12 . . . 120.3 ?
C14 C13 C12 . . . 119.80(19) y
C14 C13 H13 . . . 120.1 ?
C12 C13 H13 . . . 120.1 ?
C13 C14 C15 . . . 120.25(19) y
C13 C14 H14 . . . 119.9 ?
C15 C14 H14 . . . 119.9 ?
C14 C15 C10 . . . 120.19(19) y
C14 C15 H15 . . . 119.9 ?
C10 C15 H15 . . . 119.9 ?

loop_
_geom_bond_atom_site_label_1
_geom_bond_atom_site_label_2
_geom_bond_site_symmetry_1
_geom_bond_site_symmetry_2
_geom_bond_distance
_geom_bond_publ_flag
Br C3 . . 1.9816(17) y
O1 C2 . . 1.331(2) y
O1 C1 . . 1.445(2) y
O2 C2 . . 1.202(2) y
O3 C9 . . 1.431(2) y
O3 C5 . . 1.432(2) y
C1 H1a . . 0.98 ?
C1 H1b . . 0.98 ?
C1 H1c . . 0.98 ?
C2 C3 . . 1.534(2) y
C3 C4 . . 1.514(2) y
C3 C5 . . 1.547(2) y
C4 H4a . . 0.98 ?
C4 H4b . . 0.98 ?
C4 H4c . . 0.98 ?
C5 C6 . . 1.551(2) y
C5 H5 . . 1 ?
C6 C7 . . 1.528(3) y
C6 C8 . . 1.533(3) y
C6 H6 . . 1 ?
C7 H7a . . 0.98 ?
C7 H7b . . 0.98 ?
C7 H7c . . 0.98 ?
C8 H8a . . 0.98 ?
C8 H8b . . 0.98 ?
C8 H8c . . 0.98 ?
C9 C10 . . 1.509(3) y
C9 H9a . . 0.99 ?
C9 H9b . . 0.99 ?
C10 C11 . . 1.381(3) y
C10 C15 . . 1.392(3) y
C11 C12 . . 1.384(3) y
C11 H11 . . 0.95 ?
C12 C13 . . 1.392(3) y
C12 H12 . . 0.95 ?
C13 C14 . . 1.383(3) y
C13 H13 . . 0.95 ?
C14 C15 . . 1.391(3) y
C14 H14 . . 0.95 ?
C15 H15 . . 0.95 ?

loop_
_geom_torsion_atom_site_label_1
_geom_torsion_atom_site_label_2
_geom_torsion_atom_site_label_3
_geom_torsion_atom_site_label_4
_geom_torsion_site_symmetry_1
_geom_torsion_site_symmetry_2
_geom_torsion_site_symmetry_3
_geom_torsion_site_symmetry_4
_geom_torsion
_geom_torsion_publ_flag
C1 O1 C2 O2 . . . . -1.4(3) y
C1 O1 C2 C3 . . . . 177.99(16) y
O2 C2 C3 C4 . . . . 4.2(3) y
O1 C2 C3 C4 . . . . -175.13(16) y
O2 C2 C3 C5 . . . . 131.23(19) y
O1 C2 C3 C5 . . . . -48.1(2) y
O2 C2 C3 BR . . . . -112.81(18) y
O1 C2 C3 BR . . . . 67.83(17) y
C9 O3 C5 C3 . . . . 143.25(16) y
C9 O3 C5 C6 . . . . -92.54(19) y
C4 C3 C5 O3 . . . . 68.21(18) y
C2 C3 C5 O3 . . . . -56.83(18) y
BR C3 C5 O3 . . . . -171.00(11) y
C4 C3 C5 C6 . . . . -54.6(2) y
C2 C3 C5 C6 . . . . -179.67(16) y
BR C3 C5 C6 . . . . 66.17(18) y
O3 C5 C6 C7 . . . . -17.7(2) y
C3 C5 C6 C7 . . . . 98.84(19) y
O3 C5 C6 C8 . . . . 106.85(18) y
C3 C5 C6 C8 . . . . -136.66(17) y
C5 O3 C9 C10 . . . . -179.56(15) y
O3 C9 C10 C11 . . . . -92.1(2) y
O3 C9 C10 C15 . . . . 85.3(2) y
C15 C10 C11 C12 . . . . 0.4(3) y
C9 C10 C11 C12 . . . . 177.87(18) y
C10 C11 C12 C13 . . . . -0.2(3) y
C11 C12 C13 C14 . . . . -0.3(3) y
C12 C13 C14 C15 . . . . 0.6(3) y
C13 C14 C15 C10 . . . . -0.5(3) y
C11 C10 C15 C14 . . . . 0.0(3) y
C9 C10 C15 C14 . . . . -177.53(18) y
